data_4080023
loop_
_publ_author_name
'Pienkos, Jared A.'
'Zottig, Victor E.'
'Iovan, Diana A.'
'Li, Mengxun'
'Harrison, Daniel P.'
'Sabat, Michal'
'Salomon, Rebecca J.'
'Strausberg, Laura'
'Teran, Victor A.'
'Myers, William H.'
'Harman, W. Dean'

_publ_section_title
;
 Friedel--Crafts Ring-Coupling Reactions Promoted by Tungsten
 Dearomatization Agent
;
_journal_issue 2
_journal_name_full Organometallics
_journal_page_first 691
_journal_paper_doi 10.1021/om3012008
_journal_volume 32
_journal_year 2013
_chemical_formula_sum 'C30 H34 B N8 O P W'
_chemical_formula_weight 748.28
_chemical_name_systematic
; 
 ? 
;
_space_group_IT_number 14
_symmetry_cell_setting monoclinic
_symmetry_space_group_name_Hall '-P 2ybc'
_symmetry_space_group_name_H-M 'P 1 21/c 1'
_atom_sites_solution_hydrogens geom
_atom_sites_solution_primary direct
_atom_sites_solution_secondary difmap
_audit_creation_method SHELXL-97
_cell_angle_alpha 90.00
_cell_angle_beta 107.696(1)
_cell_angle_gamma 90.00
_cell_formula_units_Z 4
_cell_length_a 10.0361(3)
_cell_length_b 19.7005(6)
_cell_length_c 16.0296(5)
_cell_measurement_reflns_used 9910
_cell_measurement_temperature 153(2)
_cell_measurement_theta_max 33.73
_cell_measurement_theta_min 2.38
_cell_volume 3019.35(16)
_computing_cell_refinement 'Bruker SAINT'
_computing_data_collection 'Bruker APEX2'
_computing_data_reduction 'Bruker SAINT'
_computing_molecular_graphics 'Bruker SHELXTL'
_computing_publication_material 'Bruker SHELXTL'
_computing_structure_refinement 'SHELXL-97 (Sheldrick, 2008)'
_computing_structure_solution 'SHELXS-97 (Sheldrick, 2008)'
_diffrn_ambient_temperature 153(2)
_diffrn_measured_fraction_theta_full 0.981
_diffrn_measured_fraction_theta_max 0.981
_diffrn_measurement_device_type 'Bruker APEX-II CCD'
_diffrn_measurement_method '\f and \w scans'
_diffrn_radiation_monochromator graphite
_diffrn_radiation_source 'fine-focus sealed tube'
_diffrn_radiation_type MoK\a
_diffrn_radiation_wavelength 0.71073
_diffrn_reflns_av_R_equivalents 0.0336
_diffrn_reflns_av_sigmaI/netI 0.0339
_diffrn_reflns_limit_h_max 16
_diffrn_reflns_limit_h_min -15
_diffrn_reflns_limit_k_max 32
_diffrn_reflns_limit_k_min -28
_diffrn_reflns_limit_l_max 26
_diffrn_reflns_limit_l_min -23
_diffrn_reflns_number 33799
_diffrn_reflns_theta_full 35.98
_diffrn_reflns_theta_max 35.98
_diffrn_reflns_theta_min 1.69
_exptl_absorpt_coefficient_mu 3.918
_exptl_absorpt_correction_T_max 0.7446
_exptl_absorpt_correction_T_min 0.2716
_exptl_absorpt_correction_type empirical
_exptl_absorpt_process_details 'Bruker SADABS'
_exptl_crystal_colour colourless
_exptl_crystal_density_diffrn 1.646
_exptl_crystal_density_meas ?
_exptl_crystal_density_method 'not measured'
_exptl_crystal_description plate
_exptl_crystal_F_000 1488
_exptl_crystal_size_max 0.45
_exptl_crystal_size_mid 0.15
_exptl_crystal_size_min 0.08
_refine_diff_density_max 1.520
_refine_diff_density_min -0.887
_refine_diff_density_rms 0.105
_refine_ls_extinction_coef 0
_refine_ls_extinction_method none
_refine_ls_goodness_of_fit_ref 0.972
_refine_ls_hydrogen_treatment mixed
_refine_ls_matrix_type full
_refine_ls_number_parameters 398
_refine_ls_number_reflns 9577
_refine_ls_number_restraints 0
_refine_ls_restrained_S_all 0.972
_refine_ls_R_factor_all 0.0297
_refine_ls_R_factor_gt 0.0225
_refine_ls_shift/su_max 0.002
_refine_ls_shift/su_mean 0.000
_refine_ls_structure_factor_coef Fsqd
_refine_ls_weighting_details 'calc w=1/[\s^2^(Fo^2^)+(0.1000P)^2^+0.0000P] where P=(Fo^2^+2Fc^2^)/3'
_refine_ls_weighting_scheme calc
_refine_ls_wR_factor_gt 0.0723
_refine_ls_wR_factor_ref 0.0827
_reflns_number_gt 8281
_reflns_number_total 14208
_reflns_threshold_expression >2sigma(I)
_cod_data_source_file om3012008_si_002.cif
_cod_data_source_block C30H34BN8OPW
_cod_depositor_comments
;
The following automatic conversions were performed:

'_symmetry_cell_setting' value 'Monoclinic' changed to 'monoclinic'
according to /home/saulius/struct/CIF-dictionaries/cif_core.dic
dictionary named 'cif_core.dic' version 2.4.2 from 2011-04-26.

Automatic conversion script
Id: cif_fix_values 1891 2012-01-12 08:04:46Z andrius 

The following automatic conversions were performed:

'_exptl_crystal_density_meas' value 'not measured' was changed to '?'
- the value is perceived as not measured.

Automatic conversion script
Id: cif_fix_values 3008 2015-01-20 13:52:24Z robertas 
;
_cod_original_cell_volume 3019.4(2)
_cod_original_sg_symbol_H-M P2(1)/c
_cod_database_code 4080023

loop_
_symmetry_equiv_pos_as_xyz
'x, y, z'
'-x, y+1/2, -z+1/2'
'-x, -y, -z'
'x, -y-1/2, z-1/2'

loop_
_atom_site_label
_atom_site_type_symbol
_atom_site_fract_x
_atom_site_fract_y
_atom_site_fract_z
_atom_site_U_iso_or_equiv
_atom_site_adp_type
_atom_site_occupancy
_atom_site_symmetry_multiplicity
_atom_site_calc_flag
_atom_site_refinement_flags
W W 0.816596(8) 0.830155(4) 0.108077(5) 0.01285(4) Uani 1 1 d .
P1 P 0.88838(6) 0.72341(3) 0.19597(4) 0.01823(11) Uani 1 1 d .
O1 O 0.90240(18) 0.77515(10) -0.04245(10) 0.0250(4) Uani 1 1 d .
N1 N 0.1760(2) 0.71915(11) 0.00512(14) 0.0227(4) Uani 1 1 d .
N2 N 1.0354(2) 0.86304(10) 0.17401(12) 0.0178(4) Uani 1 1 d .
N3 N 1.0642(2) 0.92280(10) 0.21878(12) 0.0203(4) Uani 1 1 d .
N4 N 0.7813(2) 0.87979(9) 0.22673(11) 0.0185(4) Uani 1 1 d .
N5 N 0.8407(2) 0.94140(10) 0.25510(12) 0.0187(4) Uani 1 1 d .
N6 N 0.8203(2) 0.93491(9) 0.06082(12) 0.0190(4) Uani 1 1 d .
N7 N 0.8731(2) 0.98775(10) 0.11629(13) 0.0213(4) Uani 1 1 d .
N8 N 0.86188(19) 0.79615(9) 0.01840(11) 0.0157(3) Uani 1 1 d .
C1 C 0.5562(2) 0.71673(11) 0.02823(14) 0.0173(4) Uani 1 1 d .
H1 H 0.6106 0.6771 0.0562 0.021 Uiso 1 1 calc R
C2 C 0.6106(2) 0.77866(11) 0.08612(13) 0.0162(4) Uani 1 1 d .
C3 C 0.5886(3) 0.84425(12) 0.04381(16) 0.0181(4) Uani 1 1 d .
C4 C 0.5277(2) 0.84935(13) -0.05188(15) 0.0204(4) Uani 1 1 d .
C5 C 0.4732(3) 0.91096(15) -0.09113(18) 0.0320(6) Uani 1 1 d .
H5 H 0.4760 0.9492 -0.0566 0.038 Uiso 1 1 calc R
C6 C 0.4145(3) 0.91542(18) -0.1819(2) 0.0430(7) Uani 1 1 d .
H6 H 0.3807 0.9569 -0.2074 0.052 Uiso 1 1 calc R
C7 C 0.4062(3) 0.8595(2) -0.23353(18) 0.0419(7) Uani 1 1 d .
H7 H 0.3677 0.8629 -0.2940 0.050 Uiso 1 1 calc R
C8 C 0.4551(3) 0.79765(17) -0.19564(16) 0.0315(6) Uani 1 1 d .
H8 H 0.4466 0.7594 -0.2308 0.038 Uiso 1 1 calc R
C9 C 0.5170(2) 0.79191(13) -0.10553(14) 0.0207(4) Uani 1 1 d .
C10 C 0.5733(2) 0.72498(12) -0.06391(15) 0.0201(4) Uani 1 1 d .
H10A H 0.6717 0.7217 -0.0594 0.024 Uiso 1 1 calc R
H10B H 0.5246 0.6883 -0.1012 0.024 Uiso 1 1 calc R
C11 C 0.4048(2) 0.70378(11) 0.01992(14) 0.0185(4) Uani 1 1 d .
C12 C 0.3338(2) 0.63972(11) 0.00043(13) 0.0168(4) Uani 1 1 d .
C13 C 0.3769(2) 0.57327(12) -0.01039(15) 0.0217(4) Uani 1 1 d .
H13 H 0.4704 0.5640 -0.0038 0.026 Uiso 1 1 calc R
C14 C 0.2785(3) 0.52197(12) -0.03098(16) 0.0243(5) Uani 1 1 d .
H14 H 0.3065 0.4779 -0.0381 0.029 Uiso 1 1 calc R
C15 C 0.1373(3) 0.53513(13) -0.04128(15) 0.0232(5) Uani 1 1 d .
H15 H 0.0731 0.4997 -0.0554 0.028 Uiso 1 1 calc R
C16 C 0.0917(2) 0.59970(13) -0.03084(15) 0.0221(4) Uani 1 1 d .
H16 H -0.0021 0.6085 -0.0378 0.027 Uiso 1 1 calc R
C17 C 0.1914(2) 0.65120(13) -0.00952(14) 0.0186(4) Uani 1 1 d .
C18 C 0.3041(2) 0.75026(12) 0.02127(15) 0.0205(4) Uani 1 1 d .
H18 H 0.3201 0.7964 0.0317 0.025 Uiso 1 1 calc R
C19 C 1.2030(3) 0.93179(14) 0.24955(16) 0.0273(5) Uani 1 1 d .
H19 H 1.2480 0.9689 0.2819 0.033 Uiso 1 1 calc R
C20 C 1.2679(3) 0.87685(14) 0.22532(15) 0.0269(5) Uani 1 1 d .
H20 H 1.3634 0.8692 0.2378 0.032 Uiso 1 1 calc R
C21 C 1.1591(3) 0.83552(11) 0.17818(17) 0.0215(5) Uani 1 1 d .
H21 H 1.1707 0.7943 0.1529 0.026 Uiso 1 1 calc R
C22 C 0.7957(3) 0.96395(12) 0.32095(14) 0.0219(4) Uani 1 1 d .
H22 H 0.8208 1.0049 0.3505 0.026 Uiso 1 1 calc R
C23 C 0.7062(3) 0.91651(13) 0.33751(15) 0.0250(5) Uani 1 1 d .
H23 H 0.6599 0.9185 0.3797 0.030 Uiso 1 1 calc R
C24 C 0.7005(3) 0.86501(13) 0.27715(14) 0.0229(4) Uani 1 1 d .
H24 H 0.6477 0.8256 0.2724 0.027 Uiso 1 1 calc R
C25 C 0.8727(3) 1.04405(12) 0.06865(18) 0.0308(6) Uani 1 1 d .
H25 H 0.9037 1.0867 0.0913 0.037 Uiso 1 1 calc R
C26 C 0.8195(3) 1.02859(14) -0.01843(18) 0.0320(6) Uani 1 1 d .
H26 H 0.8069 1.0577 -0.0659 0.038 Uiso 1 1 calc R
C27 C 0.7885(3) 0.95962(13) -0.02028(16) 0.0245(5) Uani 1 1 d .
H27 H 0.7509 0.9343 -0.0710 0.029 Uiso 1 1 calc R
C28 C 0.7703(3) 0.67962(14) 0.24529(19) 0.0278(6) Uani 1 1 d .
H28A H 0.8085 0.6360 0.2664 0.042 Uiso 1 1 calc R
H28B H 0.6807 0.6738 0.2022 0.042 Uiso 1 1 calc R
H28C H 0.7598 0.7061 0.2932 0.042 Uiso 1 1 calc R
C29 C 0.9349(4) 0.65755(14) 0.1299(2) 0.0325(6) Uani 1 1 d .
H29A H 0.8568 0.6489 0.0789 0.049 Uiso 1 1 calc R
H29B H 0.9591 0.6167 0.1638 0.049 Uiso 1 1 calc R
H29C H 1.0134 0.6724 0.1122 0.049 Uiso 1 1 calc R
C30 C 1.0426(3) 0.72917(16) 0.29203(18) 0.0350(6) Uani 1 1 d .
H30A H 1.1253 0.7301 0.2737 0.052 Uiso 1 1 calc R
H30B H 1.0459 0.6905 0.3291 0.052 Uiso 1 1 calc R
H30C H 1.0379 0.7699 0.3238 0.052 Uiso 1 1 calc R
B1 B 0.9454(3) 0.97418(13) 0.21382(16) 0.0205(5) Uani 1 1 d .
H1B H 0.986(3) 1.0235(12) 0.2525(15) 0.007(5) Uiso 1 1 d .
H1N H 0.103(4) 0.736(2) -0.011(3) 0.053(12) Uiso 1 1 d .
H2 H 0.580(3) 0.7775(14) 0.1378(18) 0.021(7) Uiso 1 1 d .
H3 H 0.565(3) 0.8835(14) 0.0764(17) 0.014(6) Uiso 1 1 d .

loop_
_atom_site_aniso_label
_atom_site_aniso_U_11
_atom_site_aniso_U_22
_atom_site_aniso_U_33
_atom_site_aniso_U_23
_atom_site_aniso_U_13
_atom_site_aniso_U_12
W 0.01246(6) 0.01394(6) 0.01238(6) -0.00064(2) 0.00412(4) 0.00008(2)
P1 0.0198(3) 0.0188(2) 0.0172(2) 0.00352(19) 0.0072(2) 0.0012(2)
O1 0.0199(8) 0.0391(10) 0.0179(7) -0.0042(7) 0.0084(6) 0.0052(7)
N1 0.0150(9) 0.0259(10) 0.0275(10) -0.0058(8) 0.0069(8) -0.0005(8)
N2 0.0155(9) 0.0195(9) 0.0180(8) -0.0005(7) 0.0044(7) -0.0019(7)
N3 0.0169(9) 0.0230(9) 0.0202(8) -0.0046(7) 0.0042(7) -0.0033(7)
N4 0.0209(9) 0.0184(8) 0.0169(8) -0.0036(7) 0.0069(7) -0.0020(7)
N5 0.0205(9) 0.0180(8) 0.0172(8) -0.0014(7) 0.0048(7) 0.0004(7)
N6 0.0221(10) 0.0178(8) 0.0173(8) 0.0003(7) 0.0064(7) -0.0003(7)
N7 0.0256(10) 0.0152(8) 0.0234(9) -0.0010(7) 0.0079(7) -0.0012(7)
N8 0.0135(8) 0.0196(8) 0.0144(7) 0.0018(6) 0.0045(6) 0.0013(6)
C1 0.0123(9) 0.0192(9) 0.0208(9) -0.0032(8) 0.0057(8) -0.0008(7)
C2 0.0138(9) 0.0203(9) 0.0158(8) -0.0031(7) 0.0064(7) -0.0016(7)
C3 0.0154(10) 0.0186(9) 0.0196(10) -0.0032(8) 0.0039(8) 0.0031(8)
C4 0.0147(10) 0.0250(10) 0.0211(10) 0.0013(9) 0.0047(8) 0.0012(9)
C5 0.0241(13) 0.0344(13) 0.0338(13) 0.0054(11) 0.0036(10) 0.0103(10)
C6 0.0355(16) 0.0519(19) 0.0371(15) 0.0189(14) 0.0044(12) 0.0162(14)
C7 0.0325(16) 0.068(2) 0.0213(12) 0.0087(13) 0.0019(11) 0.0090(15)
C8 0.0195(12) 0.0541(18) 0.0190(11) -0.0038(11) 0.0032(9) -0.0017(11)
C9 0.0149(10) 0.0309(11) 0.0179(9) -0.0004(8) 0.0074(8) -0.0002(9)
C10 0.0138(10) 0.0247(10) 0.0228(10) -0.0070(8) 0.0070(8) -0.0023(8)
C11 0.0145(10) 0.0215(10) 0.0184(9) -0.0014(8) 0.0037(8) -0.0005(8)
C12 0.0143(9) 0.0202(10) 0.0161(8) 0.0007(7) 0.0051(7) -0.0016(8)
C13 0.0165(10) 0.0220(10) 0.0256(10) 0.0018(8) 0.0048(8) 0.0018(8)
C14 0.0209(11) 0.0226(11) 0.0273(11) 0.0018(9) 0.0043(9) 0.0005(9)
C15 0.0187(11) 0.0286(11) 0.0221(10) 0.0006(9) 0.0060(9) -0.0067(9)
C16 0.0149(10) 0.0300(12) 0.0220(10) -0.0037(9) 0.0064(8) -0.0046(8)
C17 0.0166(10) 0.0256(10) 0.0143(9) -0.0002(8) 0.0054(8) -0.0014(9)
C18 0.0181(11) 0.0207(10) 0.0241(10) -0.0041(8) 0.0082(8) -0.0021(8)
C19 0.0195(12) 0.0359(13) 0.0242(11) -0.0048(10) 0.0031(9) -0.0089(10)
C20 0.0155(11) 0.0378(13) 0.0253(11) 0.0025(10) 0.0030(9) -0.0013(10)
C21 0.0188(12) 0.0236(11) 0.0220(11) 0.0045(8) 0.0061(9) 0.0024(8)
C22 0.0230(11) 0.0246(11) 0.0158(9) -0.0043(8) 0.0024(8) 0.0059(9)
C23 0.0279(12) 0.0314(12) 0.0185(9) -0.0044(9) 0.0109(9) 0.0022(10)
C24 0.0239(11) 0.0279(11) 0.0195(9) -0.0048(8) 0.0106(8) -0.0020(9)
C25 0.0436(16) 0.0166(10) 0.0349(13) 0.0034(9) 0.0160(12) -0.0014(10)
C26 0.0428(16) 0.0261(12) 0.0294(12) 0.0133(10) 0.0143(11) 0.0036(11)
C27 0.0242(12) 0.0265(11) 0.0223(10) 0.0049(9) 0.0062(9) 0.0008(9)
C28 0.0303(15) 0.0294(12) 0.0250(12) 0.0080(10) 0.0103(11) -0.0050(10)
C29 0.0455(18) 0.0214(11) 0.0363(14) 0.0051(10) 0.0211(13) 0.0097(11)
C30 0.0272(14) 0.0461(16) 0.0271(12) 0.0189(11) 0.0015(10) -0.0053(12)
B1 0.0207(12) 0.0197(11) 0.0208(11) -0.0032(9) 0.0059(9) -0.0033(9)

loop_
_atom_type_symbol
_atom_type_description
_atom_type_scat_dispersion_real
_atom_type_scat_dispersion_imag
_atom_type_scat_source
C C 0.0033 0.0016 'International Tables Vol C Tables 4.2.6.8 and 6.1.1.4'
H H 0.0000 0.0000 'International Tables Vol C Tables 4.2.6.8 and 6.1.1.4'
B B 0.0013 0.0007 'International Tables Vol C Tables 4.2.6.8 and 6.1.1.4'
N N 0.0061 0.0033 'International Tables Vol C Tables 4.2.6.8 and 6.1.1.4'
O O 0.0106 0.0060 'International Tables Vol C Tables 4.2.6.8 and 6.1.1.4'
P P 0.1023 0.0942 'International Tables Vol C Tables 4.2.6.8 and 6.1.1.4'
W W -0.8490 6.8722 'International Tables Vol C Tables 4.2.6.8 and 6.1.1.4'

loop_
_geom_angle_atom_site_label_1
_geom_angle_atom_site_label_2
_geom_angle_atom_site_label_3
_geom_angle
N8 W N6 92.31(8)
N8 W C3 98.83(9)
N6 W C3 81.14(8)
N8 W N2 92.07(8)
N6 W N2 76.89(7)
C3 W N2 155.82(8)
N8 W C2 98.87(8)
N6 W C2 118.89(8)
C3 W C2 37.85(8)
N2 W C2 160.11(7)
N8 W N4 173.70(8)
N6 W N4 84.68(7)
C3 W N4 86.19(8)
N2 W N4 81.87(7)
C2 W N4 87.42(7)
N8 W P1 92.18(6)
N6 W P1 160.99(5)
C3 W P1 116.35(7)
N2 W P1 84.49(5)
C2 W P1 78.58(6)
N4 W P1 88.95(5)
C29 P1 C30 103.47(16)
C29 P1 C28 103.26(14)
C30 P1 C28 99.18(13)
C29 P1 W 110.52(9)
C30 P1 W 116.50(10)
C28 P1 W 121.64(10)
C17 N1 C18 108.5(2)
C21 N2 N3 106.14(19)
C21 N2 W 132.30(16)
N3 N2 W 121.52(14)
C19 N3 N2 109.8(2)
C19 N3 B1 129.1(2)
N2 N3 B1 120.05(18)
C24 N4 N5 105.95(18)
C24 N4 W 133.79(15)
N5 N4 W 120.00(14)
C22 N5 N4 109.76(19)
C22 N5 B1 129.3(2)
N4 N5 B1 120.90(18)
C27 N6 N7 106.67(19)
C27 N6 W 130.81(16)
N7 N6 W 122.24(13)
C25 N7 N6 108.95(19)
C25 N7 B1 129.8(2)
N6 N7 B1 120.01(18)
O1 N8 W 175.32(17)
C11 C1 C2 110.71(17)
C11 C1 C10 109.60(18)
C2 C1 C10 111.88(18)
C3 C2 C1 116.94(19)
C3 C2 W 70.72(13)
C1 C2 W 126.94(14)
C2 C3 C4 120.4(2)
C2 C3 W 71.44(13)
C4 C3 W 122.31(17)
C5 C4 C9 118.5(2)
C5 C4 C3 120.6(2)
C9 C4 C3 120.9(2)
C6 C5 C4 120.4(3)
C7 C6 C5 120.6(3)
C6 C7 C8 119.8(3)
C7 C8 C9 120.9(3)
C8 C9 C4 119.8(2)
C8 C9 C10 121.3(2)
C4 C9 C10 119.0(2)
C9 C10 C1 112.26(18)
C18 C11 C12 105.7(2)
C18 C11 C1 127.9(2)
C12 C11 C1 126.1(2)
C13 C12 C17 118.4(2)
C13 C12 C11 133.9(2)
C17 C12 C11 107.7(2)
C14 C13 C12 119.1(2)
C13 C14 C15 121.1(2)
C16 C15 C14 121.2(2)
C15 C16 C17 117.5(2)
N1 C17 C16 129.9(2)
N1 C17 C12 107.5(2)
C16 C17 C12 122.7(2)
C11 C18 N1 110.6(2)
N3 C19 C20 108.7(2)
C19 C20 C21 104.6(2)
N2 C21 C20 110.8(2)
N5 C22 C23 108.8(2)
C22 C23 C24 104.6(2)
N4 C24 C23 110.9(2)
N7 C25 C26 109.2(2)
C25 C26 C27 104.7(2)
N6 C27 C26 110.5(2)
N7 B1 N5 109.70(19)
N7 B1 N3 106.55(19)
N5 B1 N3 108.57(19)

loop_
_geom_bond_atom_site_label_1
_geom_bond_atom_site_label_2
_geom_bond_distance
W N8 1.7660(18)
W N6 2.2026(18)
W C3 2.223(2)
W N2 2.2241(19)
W C2 2.232(2)
W N4 2.2601(18)
W P1 2.5118(6)
P1 C29 1.823(3)
P1 C30 1.825(3)
P1 C28 1.828(3)
O1 N8 1.237(2)
N1 C17 1.376(3)
N1 C18 1.377(3)
N2 C21 1.338(3)
N2 N3 1.363(3)
N3 C19 1.340(3)
N3 B1 1.548(3)
N4 C24 1.339(3)
N4 N5 1.368(3)
N5 C22 1.344(3)
N5 B1 1.543(3)
N6 C27 1.333(3)
N6 N7 1.367(3)
N7 C25 1.346(3)
N7 B1 1.534(3)
C1 C11 1.506(3)
C1 C2 1.530(3)
C1 C10 1.547(3)
C2 C3 1.445(3)
C3 C4 1.472(3)
C4 C5 1.400(4)
C4 C9 1.406(3)
C5 C6 1.397(4)
C6 C7 1.366(5)
C7 C8 1.383(5)
C8 C9 1.393(3)
C9 C10 1.508(3)
C11 C18 1.369(3)
C11 C12 1.436(3)
C12 C13 1.406(3)
C12 C17 1.407(3)
C13 C14 1.381(3)
C14 C15 1.400(3)
C15 C16 1.379(4)
C16 C17 1.393(3)
C19 C20 1.379(4)
C20 C21 1.387(3)
C22 C23 1.377(4)
C23 C24 1.391(3)
C25 C26 1.369(4)
C26 C27 1.392(4)
